data_2216149
loop_
_publ_author_name
'Tr\'avn\'i\<cek, Zden\<ek'
'Marek, Jarom\'ir'
'\<Cerm\'akov\'a, \<S\'arka'

_publ_section_title
;(\m~3~-Benzene-1,3,5-tricarboxylato)tris[aqua(<i>N</i>,<i>N</i>,<i>N</i>',<i>N</i>'',<i>N</i>''-pentamethyldiethylenetriamine)nickel(II)]
 tris(perchlorate) 4.25-hydrate
;
_journal_coeditor_code TK2201
_journal_issue 11
_journal_name_full 'Acta Crystallographica Section E'
_journal_page_first m2860
_journal_page_last m2861
_journal_paper_doi 10.1107/S1600536807051938
_journal_volume 63
_journal_year 2007
_chemical_formula_iupac '[Ni3 (C9 H3 O6) (C9 H23 N3)3 (H2 O)3] (Cl O4)3, 4.25H2 O'
_chemical_formula_moiety 'C36 H78 N9 Ni3 O9 3+, 3(Cl O4 -), 4.25(H2 O)'
_chemical_formula_sum 'C36 H86.5 Cl3 N9 Ni3 O25.25'
_chemical_formula_weight 1332.12
_chemical_name_systematic
;
(\m~3~-Benzene-1,3,5-tricarboxylato)tris[aqua(<i>N</i>,<i>N</i>,N',N'',N''-
pentamethyldiethylenetriamine)nickel(II)] tris(perchlorate) 4.25-hydrate
;
_space_group_IT_number 14
_symmetry_cell_setting monoclinic
_symmetry_space_group_name_Hall '-P 2ybc'
_symmetry_space_group_name_H-M 'P 1 21/c 1'
_atom_sites_solution_hydrogens geom
_atom_sites_solution_primary direct
_atom_sites_solution_secondary difmap
_audit_creation_method SHELXL-97
_cell_angle_alpha 90
_cell_angle_beta 107.633(2)
_cell_angle_gamma 90
_cell_formula_units_Z 4
_cell_length_a 11.7409(2)
_cell_length_b 30.6727(5)
_cell_length_c 16.9590(4)
_cell_measurement_reflns_used 25991
_cell_measurement_temperature 100(2)
_cell_measurement_theta_max 32.0
_cell_measurement_theta_min 2.6
_cell_volume 5820.4(2)
_computing_cell_refinement 'CrysAlis RED (Oxford Diffraction, 2006)'
_computing_data_collection 'CrysAlis CCD (Oxford Diffraction, 2006)'
_computing_data_reduction 'CrysAlis RED (Oxford Diffraction, 2006)'
_computing_molecular_graphics 'DIAMOND (Brandenburg, 2006)'
_computing_publication_material 'SHELXL97 (Sheldrick, 1997)'
_computing_structure_refinement 'SHELXL97 (Sheldrick, 1997)'
_computing_structure_solution 'SHELXS97 (Sheldrick, 1990)'
_diffrn_ambient_temperature 100(2)
_diffrn_detector_area_resol_mean 8.3611
_diffrn_measured_fraction_theta_full 0.992
_diffrn_measured_fraction_theta_max 0.992
_diffrn_measurement_device_type 'Oxford Diffraction Xcalibur2 + CCD'
_diffrn_measurement_method \w
_diffrn_radiation_monochromator graphite
_diffrn_radiation_source 'Enhance (Mo) X-ray Source'
_diffrn_radiation_type 'Mo K\a'
_diffrn_radiation_wavelength 0.71073
_diffrn_reflns_av_R_equivalents 0.025
_diffrn_reflns_av_sigmaI/netI 0.035
_diffrn_reflns_limit_h_max 13
_diffrn_reflns_limit_h_min -13
_diffrn_reflns_limit_k_max 28
_diffrn_reflns_limit_k_min -35
_diffrn_reflns_limit_l_max 20
_diffrn_reflns_limit_l_min -20
_diffrn_reflns_number 27090
_diffrn_reflns_theta_full 25.1
_diffrn_reflns_theta_max 25.1
_diffrn_reflns_theta_min 2.6
_exptl_absorpt_coefficient_mu 1.183
_exptl_absorpt_correction_T_max 0.740
_exptl_absorpt_correction_T_min 0.655
_exptl_absorpt_correction_type multi-scan
_exptl_absorpt_process_details
;
(CrysAlis RED; Oxford Diffraction, 2006)
;
_exptl_crystal_colour dark-green
_exptl_crystal_density_diffrn 1.520
_exptl_crystal_density_method 'not measured'
_exptl_crystal_description Prism
_exptl_crystal_F_000 2810
_exptl_crystal_size_max 0.30
_exptl_crystal_size_mid 0.30
_exptl_crystal_size_min 0.25
_refine_diff_density_max 1.01
_refine_diff_density_min -1.02
_refine_ls_extinction_method none
_refine_ls_goodness_of_fit_ref 1.01
_refine_ls_hydrogen_treatment mixed
_refine_ls_matrix_type full
_refine_ls_number_parameters 799
_refine_ls_number_reflns 10209
_refine_ls_number_restraints 26
_refine_ls_restrained_S_all 1.03
_refine_ls_R_factor_all 0.058
_refine_ls_R_factor_gt 0.041
_refine_ls_shift/su_max 0.002
_refine_ls_shift/su_mean 0.000
_refine_ls_structure_factor_coef Fsqd
_refine_ls_weighting_details 'calc w=1/[\s^2^(Fo^2^)+(0.03P)^2^+15P] where P=(Fo^2^+2Fc^2^)/3'
_refine_ls_weighting_scheme calc
_refine_ls_wR_factor_gt 0.090
_refine_ls_wR_factor_ref 0.096
_reflns_number_gt 8075
_reflns_number_total 10209
_reflns_threshold_expression I>2\s(I)
_cod_data_source_file tk2201.cif
_cod_data_source_block I
_cod_original_cell_volume 5820.41(19)
_cod_original_sg_symbol_H-M 'P 21/c'
_cod_original_formula_sum 'C36 H86.50 Cl3 N9 Ni3 O25.25'
_cod_database_code 2216149
_cod_database_fobs_code 2216149

loop_
_symmetry_equiv_pos_as_xyz
'x, y, z'
'-x, y+1/2, -z+1/2'
'-x, -y, -z'
'x, -y-1/2, z-1/2'

loop_
_atom_site_type_symbol
_atom_site_label
_atom_site_fract_x
_atom_site_fract_y
_atom_site_fract_z
_atom_site_U_iso_or_equiv
_atom_site_adp_type
_atom_site_calc_flag
_atom_site_refinement_flags
_atom_site_occupancy
_atom_site_disorder_assembly
_atom_site_disorder_group
Ni Ni1 0.18931(4) 0.372432(13) 0.49777(2) 0.01350(10) Uani d . 1 . .
Ni Ni2 0.24189(4) 0.612514(14) 0.15475(2) 0.01464(10) Uani d . 1 . .
Ni Ni3 0.57687(4) 0.611801(13) 0.74650(2) 0.01328(10) Uani d . 1 . .
O O1 0.2105(2) 0.42302(7) 0.41337(13) 0.0167(5) Uani d . 1 . .
O O2 0.2956(2) 0.42913(7) 0.54701(13) 0.0167(5) Uani d . 1 . .
O O3 0.3311(2) 0.34306(8) 0.47357(15) 0.0201(5) Uani d D 1 . .
H H3V 0.371(3) 0.3184(9) 0.497(2) 0.030 Uiso d D 1 . .
H H3W 0.386(3) 0.3588(11) 0.455(2) 0.030 Uiso d D 1 . .
O O4 0.2287(2) 0.55024(7) 0.22527(13) 0.0221(5) Uani d . 1 . .
O O5 0.3051(2) 0.61172(7) 0.28366(13) 0.0202(5) Uani d . 1 . .
O O6 0.4100(2) 0.59180(10) 0.15492(16) 0.0314(6) Uani d D 1 . .
H H6V 0.460(3) 0.5804(14) 0.2039(18) 0.047 Uiso d D 1 . .
H H6W 0.462(3) 0.6017(14) 0.128(3) 0.047 Uiso d D 1 . .
O O7 0.5043(2) 0.62186(7) 0.59350(14) 0.0201(5) Uani d . 1 . .
O O8 0.4838(2) 0.56524(8) 0.66740(13) 0.0208(5) Uani d . 1 . .
O O9 0.7360(2) 0.59170(8) 0.73098(14) 0.0179(5) Uani d D 1 . .
H H9V 0.741(3) 0.5875(12) 0.6791(14) 0.027 Uiso d D 1 . .
H H9W 0.789(3) 0.5725(10) 0.764(2) 0.027 Uiso d D 1 . .
N N1 0.2254(3) 0.34506(9) 0.61657(17) 0.0187(6) Uani d . 1 . .
N N2 0.0337(2) 0.39932(9) 0.51974(16) 0.0165(6) Uani d . 1 . .
N N3 0.0646(2) 0.33156(9) 0.41396(16) 0.0163(6) Uani d . 1 . .
N N4 0.2765(3) 0.68067(10) 0.15369(19) 0.0262(7) Uani d . 1 . .
N N5 0.0659(2) 0.63192(9) 0.14337(17) 0.0201(6) Uani d . 1 . .
N N6 0.1648(3) 0.59061(10) 0.02995(17) 0.0217(6) Uani d . 1 . .
N N7 0.5875(2) 0.57154(9) 0.84912(16) 0.0184(6) Uani d . 1 . .
N N8 0.4263(2) 0.63958(9) 0.77056(16) 0.0184(6) Uani d . 1 . .
N N9 0.6533(2) 0.67424(9) 0.78328(16) 0.0168(6) Uani d . 1 . .
C C1 0.3081(3) 0.49073(10) 0.46320(19) 0.0135(7) Uani d . 1 . .
C C2 0.2790(3) 0.50910(11) 0.38461(19) 0.0155(7) Uani d . 1 . .
H H2 0.2363 0.4924 0.3378 0.019 Uiso calc R 1 . .
C C3 0.3123(3) 0.55197(11) 0.37416(19) 0.0158(7) Uani d . 1 . .
C C4 0.3748(3) 0.57623(10) 0.44331(19) 0.0148(7) Uani d . 1 . .
H H4 0.3982 0.6053 0.4365 0.018 Uiso calc R 1 . .
C C5 0.4032(3) 0.55825(10) 0.52214(19) 0.0151(7) Uani d . 1 . .
C C6 0.3696(3) 0.51542(10) 0.53177(19) 0.0151(7) Uani d . 1 . .
H H6 0.3889 0.5030 0.5855 0.018 Uiso calc R 1 . .
C C7 0.2709(3) 0.44529(10) 0.47542(19) 0.0142(7) Uani d . 1 . .
C C8 0.2798(3) 0.57222(11) 0.2895(2) 0.0181(7) Uani d . 1 . .
C C9 0.4679(3) 0.58317(11) 0.59844(19) 0.0163(7) Uani d . 1 . .
C C10 0.1662(3) 0.37705(12) 0.6569(2) 0.0225(8) Uani d . 1 . .
H H10A 0.2098 0.4051 0.6643 0.027 Uiso calc R 1 . .
H H10B 0.1679 0.3662 0.7122 0.027 Uiso calc R 1 . .
C C11 0.0378(3) 0.38396(12) 0.6041(2) 0.0218(8) Uani d . 1 . .
H H11A -0.0070 0.3563 0.5996 0.026 Uiso calc R 1 . .
H H11B -0.0008 0.4058 0.6306 0.026 Uiso calc R 1 . .
C C12 -0.0713(3) 0.38080(11) 0.4570(2) 0.0229(8) Uani d . 1 . .
H H12A -0.0898 0.3985 0.4058 0.027 Uiso calc R 1 . .
H H12B -0.1415 0.3818 0.4778 0.027 Uiso calc R 1 . .
C C13 -0.0470(3) 0.33401(11) 0.4378(2) 0.0202(7) Uani d . 1 . .
H H13A -0.0391 0.3156 0.4871 0.024 Uiso calc R 1 . .
H H13B -0.1149 0.3229 0.3921 0.024 Uiso calc R 1 . .
C C14 0.1844(3) 0.30049(12) 0.6262(2) 0.0266(8) Uani d . 1 . .
H H14A 0.2016 0.2938 0.6852 0.040 Uiso calc R 1 . .
H H14B 0.2262 0.2796 0.6010 0.040 Uiso calc R 1 . .
H H14C 0.0981 0.2984 0.5989 0.040 Uiso calc R 1 . .
C C15 0.3560(3) 0.34564(13) 0.6598(2) 0.0260(8) Uani d . 1 . .
H H15A 0.3897 0.3734 0.6489 0.039 Uiso calc R 1 . .
H H15B 0.3944 0.3216 0.6394 0.039 Uiso calc R 1 . .
H H15C 0.3700 0.3423 0.7194 0.039 Uiso calc R 1 . .
C C16 0.0250(3) 0.44741(11) 0.5169(2) 0.0251(8) Uani d . 1 . .
H H16A 0.0267 0.4578 0.4627 0.038 Uiso calc R 1 . .
H H16B 0.0926 0.4599 0.5601 0.038 Uiso calc R 1 . .
H H16C -0.0500 0.4564 0.5262 0.038 Uiso calc R 1 . .
C C17 0.0983(3) 0.28511(11) 0.4114(2) 0.0228(8) Uani d . 1 . .
H H17A 0.1048 0.2713 0.4647 0.034 Uiso calc R 1 . .
H H17B 0.1754 0.2832 0.4003 0.034 Uiso calc R 1 . .
H H17C 0.0371 0.2701 0.3674 0.034 Uiso calc R 1 . .
C C18 0.0431(3) 0.34967(11) 0.3294(2) 0.0204(7) Uani d . 1 . .
H H18A -0.0186 0.3324 0.2898 0.031 Uiso calc R 1 . .
H H18B 0.1173 0.3485 0.3144 0.031 Uiso calc R 1 . .
H H18C 0.0165 0.3800 0.3283 0.031 Uiso calc R 1 . .
C C20 0.1797(4) 0.69925(13) 0.1802(3) 0.0408(11) Uani d . 1 . .
H H20A 0.1777 0.7312 0.1720 0.049 Uiso calc R 1 . .
H H20B 0.1947 0.6935 0.2399 0.049 Uiso calc R 1 . .
C C21 0.0620(4) 0.68036(13) 0.1327(3) 0.0348(10) Uani d . 1 . .
H H21A 0.0439 0.6877 0.0733 0.042 Uiso calc R 1 . .
H H21B -0.0018 0.6928 0.1529 0.042 Uiso calc R 1 . .
C C22 -0.0135(3) 0.61055(14) 0.0689(2) 0.0284(9) Uani d . 1 . .
H H22A -0.0902 0.6266 0.0501 0.034 Uiso calc R 1 . .
H H22B -0.0306 0.5804 0.0828 0.034 Uiso calc R 1 . .
C C23 0.0423(3) 0.60938(13) 0.0003(2) 0.0275(8) Uani d . 1 . .
H H23A -0.0077 0.5915 -0.0459 0.033 Uiso calc R 1 . .
H H23B 0.0462 0.6393 -0.0205 0.033 Uiso calc R 1 . .
C C24 0.3929(4) 0.69117(15) 0.2159(3) 0.0495(13) Uani d . 1 . .
H H24A 0.4008 0.7229 0.2228 0.074 Uiso calc R 1 . .
H H24B 0.4582 0.6799 0.1969 0.074 Uiso calc R 1 . .
H H24C 0.3964 0.6776 0.2689 0.074 Uiso calc R 1 . .
C C25 0.2803(4) 0.70070(15) 0.0757(3) 0.0484(12) Uani d . 1 . .
H H25A 0.2038 0.6959 0.0329 0.073 Uiso calc R 1 . .
H H25B 0.3447 0.6874 0.0583 0.073 Uiso calc R 1 . .
H H25C 0.2949 0.7321 0.0839 0.073 Uiso calc R 1 . .
C C26 0.0262(4) 0.62113(16) 0.2159(3) 0.0404(11) Uani d . 1 . .
H H26A -0.0572 0.6301 0.2052 0.061 Uiso calc R 1 . .
H H26B 0.0765 0.6365 0.2647 0.061 Uiso calc R 1 . .
H H26C 0.0329 0.5896 0.2257 0.061 Uiso calc R 1 . .
C C27 0.1576(5) 0.54266(14) 0.0316(2) 0.0452(12) Uani d . 1 . .
H H27A 0.1102 0.5339 0.0676 0.068 Uiso calc R 1 . .
H H27B 0.2383 0.5305 0.0529 0.068 Uiso calc R 1 . .
H H27C 0.1196 0.5318 -0.0245 0.068 Uiso calc R 1 . .
C C28 0.2286(4) 0.60271(17) -0.0305(2) 0.0434(12) Uani d . 1 . .
H H28A 0.3105 0.5915 -0.0114 0.065 Uiso calc R 1 . .
H H28B 0.2304 0.6345 -0.0352 0.065 Uiso calc R 1 . .
H H28C 0.1868 0.5901 -0.0846 0.065 Uiso calc R 1 . .
C C30 0.4667(3) 0.57526(13) 0.8598(2) 0.0298(9) Uani d . 1 . .
H H30A 0.4687 0.5637 0.9147 0.036 Uiso calc R 1 . .
H H30B 0.4090 0.5577 0.8170 0.036 Uiso calc R 1 . .
C C31 0.4271(3) 0.62195(13) 0.8527(2) 0.0299(9) Uani d . 1 . .
H H31A 0.3460 0.6240 0.8587 0.036 Uiso calc R 1 . .
H H31B 0.4822 0.6393 0.8974 0.036 Uiso calc R 1 . .
C C32 0.4437(3) 0.68742(12) 0.7751(2) 0.0258(8) Uani d . 1 . .
H H32A 0.3910 0.7006 0.8044 0.031 Uiso calc R 1 . .
H H32B 0.4214 0.6997 0.7185 0.031 Uiso calc R 1 . .
C C33 0.5721(3) 0.69852(12) 0.8200(2) 0.0248(8) Uani d . 1 . .
H H33A 0.5847 0.7303 0.8161 0.030 Uiso calc R 1 . .
H H33B 0.5904 0.6908 0.8793 0.030 Uiso calc R 1 . .
C C34 0.6044(4) 0.52518(12) 0.8308(2) 0.0280(9) Uani d . 1 . .
H H34A 0.6860 0.5208 0.8285 0.042 Uiso calc R 1 . .
H H34B 0.5473 0.5173 0.7774 0.042 Uiso calc R 1 . .
H H34C 0.5910 0.5068 0.8744 0.042 Uiso calc R 1 . .
C C35 0.6812(3) 0.58291(12) 0.9259(2) 0.0274(8) Uani d . 1 . .
H H35A 0.6694 0.6130 0.9415 0.041 Uiso calc R 1 . .
H H35B 0.7597 0.5803 0.9172 0.041 Uiso calc R 1 . .
H H35C 0.6770 0.5631 0.9702 0.041 Uiso calc R 1 . .
C C36 0.3111(3) 0.62924(13) 0.7090(2) 0.0284(9) Uani d . 1 . .
H H36A 0.2462 0.6427 0.7257 0.043 Uiso calc R 1 . .
H H36B 0.2999 0.5976 0.7056 0.043 Uiso calc R 1 . .
H H36C 0.3103 0.6406 0.6549 0.043 Uiso calc R 1 . .
C C37 0.6541(3) 0.69661(11) 0.7058(2) 0.0222(8) Uani d . 1 . .
H H37A 0.5724 0.6982 0.6680 0.033 Uiso calc R 1 . .
H H37B 0.7045 0.6803 0.6795 0.033 Uiso calc R 1 . .
H H37C 0.6860 0.7262 0.7187 0.033 Uiso calc R 1 . .
C C38 0.7766(3) 0.67569(12) 0.8407(2) 0.0217(8) Uani d . 1 . .
H H38A 0.8290 0.6578 0.8185 0.033 Uiso calc R 1 . .
H H38B 0.7772 0.6644 0.8948 0.033 Uiso calc R 1 . .
H H38C 0.8053 0.7059 0.8467 0.033 Uiso calc R 1 . .
Cl Cl1 0.10417(9) 0.75444(3) 0.36681(5) 0.0291(2) Uani d . 1 . .
O O96 0.0428(3) 0.77425(12) 0.4183(2) 0.0558(10) Uani d . 1 . .
O O97 0.1431(3) 0.71176(11) 0.4000(2) 0.0516(9) Uani d . 1 . .
O O98 0.0216(3) 0.74819(11) 0.28622(17) 0.0551(9) Uani d . 1 . .
O O99 0.2026(3) 0.78013(11) 0.3648(2) 0.0599(10) Uani d . 1 . .
Cl Cl2 0.15471(10) 0.50855(3) 0.74728(8) 0.0448(3) Uani d D 1 . .
O O76 0.1141(3) 0.54718(10) 0.7734(2) 0.0553(9) Uani d . 1 A .
O O77 0.2529(6) 0.4881(2) 0.7936(4) 0.0741(18) Uani d PD 0.632(5) A 1
O O78 0.1822(5) 0.52275(18) 0.6676(3) 0.0445(12) Uani d P 0.632(5) A 1
O O79 0.0522(10) 0.4811(3) 0.7122(4) 0.056(3) Uani d PD 0.632(5) A 1
O O77A 0.2363(10) 0.4990(4) 0.8379(6) 0.0741(18) Uani d PD 0.368(5) A 2
O O78A 0.2408(8) 0.5090(3) 0.7093(6) 0.0445(12) Uani d PD 0.368(5) A 2
O O79A 0.0760(19) 0.4731(6) 0.7436(9) 0.056(3) Uani d PD 0.368(5) A 2
O O87 0.2731(3) 0.13286(13) 0.3765(3) 0.0711(11) Uani d . 1 . .
Cl Cl3 0.3567(2) 0.16715(9) 0.40985(12) 0.0277(6) Uani d P 0.663(7) B 1
O O86 0.3186(6) 0.18374(16) 0.4762(3) 0.0439(15) Uani d P 0.663(7) B 1
O O88 0.4662(4) 0.14462(16) 0.4400(3) 0.0447(15) Uani d P 0.663(7) B 1
O O89 0.3589(7) 0.1989(2) 0.3509(4) 0.065(2) Uani d P 0.663(7) B 1
Cl Cl3A 0.3081(7) 0.17759(15) 0.4139(3) 0.0338(13) Uani d P 0.337(7) B 2
O O86A 0.2359(11) 0.1898(4) 0.4636(6) 0.048(3) Uani d P 0.337(7) B 2
O O88A 0.4306(10) 0.1809(4) 0.4639(7) 0.065(4) Uani d P 0.337(7) B 2
O O89A 0.2786(15) 0.2004(6) 0.3427(7) 0.082(5) Uani d P 0.337(7) B 2
O O51 0.5580(8) 0.5631(3) 0.0792(5) 0.0141(18) Uiso d PD 0.25 . .
H H51W 0.603(10) 0.589(2) 0.092(8) 0.021 Uiso d PD 0.25 . .
H H51V 0.600(10) 0.537(2) 0.099(8) 0.021 Uiso d PD 0.25 . .
O O52 0.4498(3) 0.26949(10) 0.5315(2) 0.0464(8) Uani d D 1 . .
H H52V 0.532(2) 0.2783(17) 0.551(3) 0.070 Uiso d D 1 . .
H H52W 0.437(5) 0.2448(12) 0.497(3) 0.070 Uiso d D 1 . .
O O53 0.3673(3) 0.69819(11) 0.5254(2) 0.0527(9) Uani d D 1 . .
H H53V 0.301(4) 0.6950(18) 0.473(2) 0.079 Uiso d D 1 . .
H H53W 0.390(5) 0.6671(8) 0.536(3) 0.079 Uiso d D 1 . .
O O54 0.4280(2) 0.45053(9) 0.71672(17) 0.0337(7) Uani d D 1 . .
H H54V 0.396(4) 0.4442(15) 0.6605(14) 0.051 Uiso d D 1 . .
H H54W 0.372(3) 0.4644(14) 0.737(3) 0.051 Uiso d D 1 . .
O O55 0.1060(2) 0.46955(8) 0.18374(15) 0.0240(5) Uani d D 1 . .
H H55V 0.137(3) 0.4963(8) 0.202(2) 0.036 Uiso d D 1 . .
H H55W 0.038(2) 0.4686(14) 0.199(2) 0.036 Uiso d D 1 . .

loop_
_atom_site_aniso_label
_atom_site_aniso_U_11
_atom_site_aniso_U_22
_atom_site_aniso_U_33
_atom_site_aniso_U_12
_atom_site_aniso_U_13
_atom_site_aniso_U_23
Ni1 0.0180(2) 0.0101(2) 0.0119(2) -0.00242(17) 0.00381(17) 0.00048(16)
Ni2 0.0188(2) 0.0142(2) 0.0104(2) 0.00220(17) 0.00359(17) 0.00279(16)
Ni3 0.0161(2) 0.0127(2) 0.0099(2) -0.00199(17) 0.00225(16) -0.00155(16)
O1 0.0238(12) 0.0128(12) 0.0123(11) -0.0053(10) 0.0037(10) -0.0014(9)
O2 0.0246(13) 0.0132(12) 0.0112(11) -0.0036(10) 0.0039(10) 0.0011(9)
O3 0.0223(13) 0.0155(13) 0.0257(13) 0.0018(10) 0.0122(11) 0.0044(10)
O4 0.0358(14) 0.0153(12) 0.0109(11) 0.0004(11) 0.0005(11) 0.0007(10)
O5 0.0328(14) 0.0124(12) 0.0131(11) 0.0000(10) 0.0034(10) 0.0019(9)
O6 0.0211(14) 0.0443(17) 0.0267(14) 0.0087(12) 0.0041(11) 0.0030(13)
O7 0.0254(13) 0.0146(13) 0.0226(12) -0.0069(10) 0.0105(11) -0.0053(10)
O8 0.0296(14) 0.0193(13) 0.0104(11) -0.0080(10) 0.0016(10) -0.0031(9)
O9 0.0208(13) 0.0183(13) 0.0154(12) 0.0037(10) 0.0068(10) -0.0008(10)
N1 0.0251(16) 0.0163(15) 0.0151(14) 0.0008(12) 0.0070(12) 0.0020(11)
N2 0.0189(15) 0.0126(15) 0.0167(14) 0.0003(11) 0.0034(12) 0.0011(11)
N3 0.0191(14) 0.0117(14) 0.0170(14) -0.0033(11) 0.0038(12) -0.0007(11)
N4 0.0261(17) 0.0185(16) 0.0258(16) -0.0022(13) -0.0046(13) 0.0096(13)
N5 0.0206(15) 0.0230(16) 0.0175(14) 0.0028(12) 0.0069(12) 0.0005(12)
N6 0.0240(16) 0.0279(17) 0.0138(14) 0.0045(13) 0.0065(12) 0.0012(12)
N7 0.0230(15) 0.0180(15) 0.0127(14) 0.0021(12) 0.0032(12) 0.0010(11)
N8 0.0165(14) 0.0236(16) 0.0145(14) 0.0029(12) 0.0039(12) 0.0032(12)
N9 0.0191(14) 0.0140(15) 0.0161(14) 0.0001(11) 0.0035(12) -0.0034(11)
C1 0.0143(16) 0.0117(16) 0.0143(16) -0.0014(13) 0.0042(13) -0.0005(13)
C2 0.0213(17) 0.0146(17) 0.0101(15) 0.0013(14) 0.0038(13) -0.0022(13)
C3 0.0219(18) 0.0137(17) 0.0116(16) 0.0030(14) 0.0046(14) 0.0016(13)
C4 0.0216(17) 0.0084(16) 0.0158(16) -0.0014(13) 0.0076(14) -0.0009(13)
C5 0.0183(17) 0.0146(17) 0.0125(16) -0.0009(13) 0.0046(13) 0.0000(13)
C6 0.0203(17) 0.0149(17) 0.0106(15) -0.0016(13) 0.0053(14) 0.0005(13)
C7 0.0154(16) 0.0132(17) 0.0145(16) -0.0009(13) 0.0052(13) -0.0024(13)
C8 0.0236(18) 0.0140(18) 0.0163(17) 0.0028(14) 0.0057(14) -0.0007(14)
C9 0.0191(17) 0.0152(18) 0.0161(17) -0.0017(14) 0.0073(14) -0.0041(14)
C10 0.030(2) 0.025(2) 0.0146(17) -0.0001(16) 0.0100(15) 0.0005(14)
C11 0.0272(19) 0.0227(19) 0.0183(17) -0.0015(15) 0.0109(15) 0.0001(14)
C12 0.0186(18) 0.024(2) 0.0247(19) -0.0020(15) 0.0049(15) -0.0004(15)
C13 0.0163(17) 0.0210(19) 0.0219(18) -0.0054(14) 0.0035(14) 0.0005(14)
C14 0.034(2) 0.0173(19) 0.027(2) 0.0006(16) 0.0073(17) 0.0093(15)
C15 0.027(2) 0.029(2) 0.0185(18) 0.0030(16) 0.0013(15) 0.0048(15)
C16 0.032(2) 0.0138(19) 0.031(2) 0.0033(15) 0.0111(17) 0.0008(15)
C17 0.0269(19) 0.0135(18) 0.0262(19) -0.0031(15) 0.0052(16) -0.0031(15)
C18 0.0249(19) 0.0186(19) 0.0161(17) -0.0031(15) 0.0040(15) -0.0021(14)
C20 0.050(3) 0.017(2) 0.051(3) 0.0067(19) 0.010(2) -0.0016(19)
C21 0.030(2) 0.027(2) 0.040(2) 0.0135(17) 0.0000(19) -0.0060(18)
C22 0.0180(18) 0.038(2) 0.027(2) -0.0028(17) 0.0040(16) -0.0086(17)
C23 0.0215(19) 0.036(2) 0.0207(18) 0.0013(17) 0.0002(15) -0.0027(16)
C24 0.048(3) 0.030(2) 0.049(3) -0.013(2) -0.017(2) 0.012(2)
C25 0.051(3) 0.042(3) 0.047(3) -0.011(2) 0.007(2) 0.023(2)
C26 0.033(2) 0.065(3) 0.030(2) 0.002(2) 0.0186(19) 0.003(2)
C27 0.073(3) 0.031(2) 0.021(2) 0.009(2) -0.001(2) -0.0075(18)
C28 0.040(2) 0.075(3) 0.018(2) -0.002(2) 0.0127(18) -0.001(2)
C30 0.027(2) 0.040(2) 0.025(2) 0.0009(17) 0.0116(17) 0.0117(17)
C31 0.028(2) 0.044(3) 0.0229(19) 0.0101(18) 0.0154(16) 0.0111(17)
C32 0.028(2) 0.023(2) 0.027(2) 0.0094(16) 0.0104(17) -0.0009(16)
C33 0.033(2) 0.0173(19) 0.0248(19) 0.0051(16) 0.0089(17) -0.0048(15)
C34 0.041(2) 0.0175(19) 0.0221(19) -0.0022(17) 0.0050(17) 0.0033(15)
C35 0.035(2) 0.027(2) 0.0151(17) -0.0016(17) -0.0003(16) -0.0011(15)
C36 0.0153(18) 0.036(2) 0.030(2) -0.0010(16) 0.0017(16) 0.0052(17)
C37 0.029(2) 0.0155(18) 0.0209(18) -0.0055(15) 0.0062(16) -0.0012(14)
C38 0.0187(18) 0.0194(19) 0.0239(18) -0.0036(14) 0.0018(15) -0.0054(15)
Cl1 0.0371(5) 0.0292(5) 0.0210(4) -0.0014(4) 0.0090(4) -0.0033(4)
O96 0.0341(17) 0.080(3) 0.053(2) -0.0077(17) 0.0141(15) -0.0404(19)
O97 0.0434(19) 0.046(2) 0.060(2) 0.0035(15) 0.0082(16) 0.0241(16)
O98 0.081(2) 0.056(2) 0.0203(15) -0.0005(18) 0.0030(16) -0.0032(14)
O99 0.060(2) 0.050(2) 0.085(3) -0.0138(17) 0.043(2) -0.0031(19)
Cl2 0.0406(6) 0.0256(6) 0.0790(8) -0.0072(5) 0.0345(6) -0.0163(5)
O76 0.054(2) 0.0355(19) 0.085(3) -0.0025(15) 0.0348(19) -0.0224(17)
O77 0.072(4) 0.082(4) 0.077(5) 0.038(3) 0.035(3) 0.019(4)
O78 0.049(3) 0.052(3) 0.040(3) -0.008(2) 0.023(2) 0.002(2)
O79 0.081(5) 0.046(4) 0.057(6) -0.043(4) 0.047(5) -0.025(4)
O77A 0.072(4) 0.082(4) 0.077(5) 0.038(3) 0.035(3) 0.019(4)
O78A 0.049(3) 0.052(3) 0.040(3) -0.008(2) 0.023(2) 0.002(2)
O79A 0.081(5) 0.046(4) 0.057(6) -0.043(4) 0.047(5) -0.025(4)
O87 0.057(2) 0.070(3) 0.079(3) -0.018(2) 0.011(2) -0.024(2)
Cl3 0.0230(11) 0.0480(13) 0.0128(8) 0.0034(9) 0.0065(8) 0.0075(8)
O86 0.071(5) 0.048(3) 0.021(3) 0.021(3) 0.025(3) 0.005(2)
O88 0.044(3) 0.055(3) 0.038(3) 0.015(2) 0.017(2) 0.008(2)
O89 0.095(5) 0.060(4) 0.057(4) 0.017(4) 0.048(4) 0.028(3)
Cl3A 0.047(3) 0.029(2) 0.023(2) 0.000(2) 0.008(2) 0.0031(14)
O86A 0.044(7) 0.058(7) 0.037(6) 0.005(5) 0.007(5) 0.001(5)
O88A 0.053(7) 0.079(9) 0.070(8) 0.000(6) 0.030(7) -0.029(6)
O89A 0.086(10) 0.142(13) 0.018(5) 0.006(10) 0.015(7) 0.039(6)
O52 0.066(2) 0.0275(17) 0.050(2) 0.0073(16) 0.0249(18) 0.0089(14)
O53 0.053(2) 0.0406(19) 0.055(2) 0.0109(16) 0.0022(17) -0.0007(16)
O54 0.0326(16) 0.0237(15) 0.0336(16) 0.0035(12) -0.0068(13) -0.0040(12)
O55 0.0247(14) 0.0230(14) 0.0229(13) 0.0022(11) 0.0053(11) -0.0030(11)

loop_
_atom_type_symbol
_atom_type_description
_atom_type_scat_dispersion_real
_atom_type_scat_dispersion_imag
_atom_type_scat_source
C C 0.0033 0.0016 'International Tables Vol C Tables 4.2.6.8 and 6.1.1.4'
H H 0.0000 0.0000 'International Tables Vol C Tables 4.2.6.8 and 6.1.1.4'
N N 0.0061 0.0033 'International Tables Vol C Tables 4.2.6.8 and 6.1.1.4'
O O 0.0106 0.0060 'International Tables Vol C Tables 4.2.6.8 and 6.1.1.4'
Cl Cl 0.1484 0.1585 'International Tables Vol C Tables 4.2.6.8 and 6.1.1.4'
Ni Ni 0.3393 1.1124 'International Tables Vol C Tables 4.2.6.8 and 6.1.1.4'

loop_
_geom_angle_atom_site_label_1
_geom_angle_atom_site_label_2
_geom_angle_atom_site_label_3
_geom_angle
O3 Ni1 N1 94.38(10)
O3 Ni1 N3 92.53(10)
N1 Ni1 N3 107.73(11)
O3 Ni1 N2 176.07(10)
N1 Ni1 N2 85.52(11)
N3 Ni1 N2 83.77(10)
O3 Ni1 O2 91.26(9)
N1 Ni1 O2 91.48(10)
N3 Ni1 O2 160.05(9)
N2 Ni1 O2 92.66(9)
O3 Ni1 O1 85.40(9)
N1 Ni1 O1 152.20(10)
N3 Ni1 O1 100.04(9)
N2 Ni1 O1 96.52(9)
O2 Ni1 O1 60.76(8)
O3 Ni1 C7 89.48(10)
N1 Ni1 C7 121.70(11)
N3 Ni1 C7 130.21(10)
N2 Ni1 C7 93.91(10)
O2 Ni1 C7 30.23(9)
O1 Ni1 C7 30.59(9)
O6 Ni2 O5 87.62(10)
O6 Ni2 N5 174.88(11)
O5 Ni2 N5 97.32(10)
O6 Ni2 N4 96.70(12)
O5 Ni2 N4 90.69(10)
N5 Ni2 N4 84.62(12)
O6 Ni2 N6 91.28(11)
O5 Ni2 N6 160.36(10)
N5 Ni2 N6 83.61(11)
N4 Ni2 N6 108.90(11)
O6 Ni2 O4 87.62(10)
O5 Ni2 O4 60.02(8)
N5 Ni2 O4 93.68(10)
N4 Ni2 O4 150.28(10)
N6 Ni2 O4 100.35(10)
O6 Ni2 C8 86.66(11)
O5 Ni2 C8 29.91(10)
N5 Ni2 C8 96.95(11)
N4 Ni2 C8 120.52(11)
N6 Ni2 C8 130.45(11)
O4 Ni2 C8 30.12(9)
O8 Ni3 O9 91.85(10)
O8 Ni3 N7 91.07(10)
O9 Ni3 N7 95.81(10)
O8 Ni3 N8 95.56(10)
O9 Ni3 N8 172.46(10)
N7 Ni3 N8 85.43(11)
O8 Ni3 N9 156.85(10)
O9 Ni3 N9 89.35(10)
N7 Ni3 N9 111.81(11)
N8 Ni3 N9 83.30(11)
C7 O1 Ni1 89.13(18)
C7 O2 Ni1 90.36(18)
Ni1 O3 H3V 128(2)
Ni1 O3 H3W 122(2)
H3V O3 H3W 105(3)
C8 O4 Ni2 85.16(19)
C8 O5 Ni2 94.38(19)
Ni2 O6 H6V 118(3)
Ni2 O6 H6W 132(3)
H6V O6 H6W 103(4)
C9 O8 Ni3 101.9(2)
Ni3 O9 H9V 119(2)
Ni3 O9 H9W 126(2)
H9V O9 H9W 106(3)
C14 N1 C10 110.3(3)
C14 N1 C15 106.2(3)
C10 N1 C15 108.8(3)
C14 N1 Ni1 119.9(2)
C10 N1 Ni1 101.01(19)
C15 N1 Ni1 110.2(2)
C12 N2 C16 109.1(3)
C12 N2 C11 110.3(3)
C16 N2 C11 109.1(3)
C12 N2 Ni1 107.3(2)
C16 N2 Ni1 115.7(2)
C11 N2 Ni1 105.3(2)
C17 N3 C13 108.8(3)
C17 N3 C18 107.4(3)
C13 N3 C18 109.8(3)
C17 N3 Ni1 116.9(2)
C13 N3 Ni1 105.96(19)
C18 N3 Ni1 107.90(19)
C20 N4 C25 110.6(3)
C20 N4 C24 109.3(3)
C25 N4 C24 106.0(3)
C20 N4 Ni2 102.2(2)
C25 N4 Ni2 118.4(3)
C24 N4 Ni2 110.1(2)
C22 N5 C26 109.6(3)
C22 N5 C21 110.4(3)
C26 N5 C21 108.5(3)
C22 N5 Ni2 107.5(2)
C26 N5 Ni2 114.2(2)
C21 N5 Ni2 106.6(2)
C27 N6 C28 107.8(3)
C27 N6 C23 109.7(3)
C28 N6 C23 107.9(3)
C27 N6 Ni2 107.6(2)
C28 N6 Ni2 116.9(2)
C23 N6 Ni2 106.7(2)
C35 N7 C34 107.6(3)
C35 N7 C30 111.1(3)
C34 N7 C30 107.0(3)
C35 N7 Ni3 115.7(2)
C34 N7 Ni3 111.6(2)
C30 N7 Ni3 103.6(2)
C36 N8 C32 109.5(3)
C36 N8 C31 109.2(3)
C32 N8 C31 110.4(3)
C36 N8 Ni3 114.8(2)
C32 N8 Ni3 107.4(2)
C31 N8 Ni3 105.4(2)
C38 N9 C37 107.5(3)
C38 N9 C33 109.5(3)
C37 N9 C33 108.4(3)
C38 N9 Ni3 117.5(2)
C37 N9 Ni3 105.77(19)
C33 N9 Ni3 107.9(2)
C2 C1 C6 119.6(3)
C2 C1 C7 120.9(3)
C6 C1 C7 119.4(3)
C1 C2 C3 120.4(3)
C1 C2 H2 119.8
C3 C2 H2 119.8
C4 C3 C2 119.4(3)
C4 C3 C8 119.9(3)
C2 C3 C8 120.6(3)
C5 C4 C3 120.6(3)
C5 C4 H4 119.7
C3 C4 H4 119.7
C4 C5 C6 119.5(3)
C4 C5 C9 122.7(3)
C6 C5 C9 117.8(3)
C1 C6 C5 120.5(3)
C1 C6 H6 119.7
C5 C6 H6 119.7
O2 C7 O1 119.5(3)
O2 C7 C1 120.6(3)
O1 C7 C1 119.9(3)
O2 C7 Ni1 59.41(16)
O1 C7 Ni1 60.28(16)
C1 C7 Ni1 174.1(2)
O5 C8 O4 120.4(3)
O5 C8 C3 118.4(3)
O4 C8 C3 121.2(3)
O5 C8 Ni2 55.70(16)
O4 C8 Ni2 64.72(17)
C3 C8 Ni2 173.7(2)
O8 C9 O7 120.8(3)
O8 C9 C5 118.4(3)
O7 C9 C5 120.8(3)
N1 C10 C11 109.9(3)
N1 C10 H10A 109.7
C11 C10 H10A 109.7
N1 C10 H10B 109.7
C11 C10 H10B 109.7
H10A C10 H10B 108.2
N2 C11 C10 110.3(3)
N2 C11 H11A 109.6
C10 C11 H11A 109.6
N2 C11 H11B 109.6
C10 C11 H11B 109.6
H11A C11 H11B 108.1
N2 C12 C13 110.4(3)
N2 C12 H12A 109.6
C13 C12 H12A 109.6
N2 C12 H12B 109.6
C13 C12 H12B 109.6
H12A C12 H12B 108.1
N3 C13 C12 110.2(3)
N3 C13 H13A 109.6
C12 C13 H13A 109.6
N3 C13 H13B 109.6
C12 C13 H13B 109.6
H13A C13 H13B 108.1
N1 C14 H14A 109.5
N1 C14 H14B 109.5
H14A C14 H14B 109.5
N1 C14 H14C 109.5
H14A C14 H14C 109.5
H14B C14 H14C 109.5
N1 C15 H15A 109.5
N1 C15 H15B 109.5
H15A C15 H15B 109.5
N1 C15 H15C 109.5
H15A C15 H15C 109.5
H15B C15 H15C 109.5
N2 C16 H16A 109.5
N2 C16 H16B 109.5
H16A C16 H16B 109.5
N2 C16 H16C 109.5
H16A C16 H16C 109.5
H16B C16 H16C 109.5
N3 C17 H17A 109.5
N3 C17 H17B 109.5
H17A C17 H17B 109.5
N3 C17 H17C 109.5
H17A C17 H17C 109.5
H17B C17 H17C 109.5
N3 C18 H18A 109.5
N3 C18 H18B 109.5
H18A C18 H18B 109.5
N3 C18 H18C 109.5
H18A C18 H18C 109.5
H18B C18 H18C 109.5
N4 C20 C21 111.3(3)
N4 C20 H20A 109.4
C21 C20 H20A 109.4
N4 C20 H20B 109.4
C21 C20 H20B 109.4
H20A C20 H20B 108.0
C20 C21 N5 109.3(3)
C20 C21 H21A 109.8
N5 C21 H21A 109.8
C20 C21 H21B 109.8
N5 C21 H21B 109.8
H21A C21 H21B 108.3
N5 C22 C23 111.3(3)
N5 C22 H22A 109.4
C23 C22 H22A 109.4
N5 C22 H22B 109.4
C23 C22 H22B 109.4
H22A C22 H22B 108.0
N6 C23 C22 110.6(3)
N6 C23 H23A 109.5
C22 C23 H23A 109.5
N6 C23 H23B 109.5
C22 C23 H23B 109.5
H23A C23 H23B 108.1
N4 C24 H24A 109.5
N4 C24 H24B 109.5
H24A C24 H24B 109.5
N4 C24 H24C 109.5
H24A C24 H24C 109.5
H24B C24 H24C 109.5
N4 C25 H25A 109.5
N4 C25 H25B 109.5
H25A C25 H25B 109.5
N4 C25 H25C 109.5
H25A C25 H25C 109.5
H25B C25 H25C 109.5
N5 C26 H26A 109.5
N5 C26 H26B 109.5
H26A C26 H26B 109.5
N5 C26 H26C 109.5
H26A C26 H26C 109.5
H26B C26 H26C 109.5
N6 C27 H27A 109.5
N6 C27 H27B 109.5
H27A C27 H27B 109.5
N6 C27 H27C 109.5
H27A C27 H27C 109.5
H27B C27 H27C 109.5
N6 C28 H28A 109.5
N6 C28 H28B 109.5
H28A C28 H28B 109.5
N6 C28 H28C 109.5
H28A C28 H28C 109.5
H28B C28 H28C 109.5
N7 C30 C31 110.3(3)
N7 C30 H30A 109.6
C31 C30 H30A 109.6
N7 C30 H30B 109.6
C31 C30 H30B 109.6
H30A C30 H30B 108.1
N8 C31 C30 109.6(3)
N8 C31 H31A 109.7
C30 C31 H31A 109.7
N8 C31 H31B 109.7
C30 C31 H31B 109.7
H31A C31 H31B 108.2
N8 C32 C33 110.6(3)
N8 C32 H32A 109.5
C33 C32 H32A 109.5
N8 C32 H32B 109.5
C33 C32 H32B 109.5
H32A C32 H32B 108.1
N9 C33 C32 110.2(3)
N9 C33 H33A 109.6
C32 C33 H33A 109.6
N9 C33 H33B 109.6
C32 C33 H33B 109.6
H33A C33 H33B 108.1
N7 C34 H34A 109.5
N7 C34 H34B 109.5
H34A C34 H34B 109.5
N7 C34 H34C 109.5
H34A C34 H34C 109.5
H34B C34 H34C 109.5
N7 C35 H35A 109.5
N7 C35 H35B 109.5
H35A C35 H35B 109.5
N7 C35 H35C 109.5
H35A C35 H35C 109.5
H35B C35 H35C 109.5
N8 C36 H36A 109.5
N8 C36 H36B 109.5
H36A C36 H36B 109.5
N8 C36 H36C 109.5
H36A C36 H36C 109.5
H36B C36 H36C 109.5
N9 C37 H37A 109.5
N9 C37 H37B 109.5
H37A C37 H37B 109.5
N9 C37 H37C 109.5
H37A C37 H37C 109.5
H37B C37 H37C 109.5
N9 C38 H38A 109.5
N9 C38 H38B 109.5
H38A C38 H38B 109.5
N9 C38 H38C 109.5
H38A C38 H38C 109.5
H38B C38 H38C 109.5
O99 Cl1 O96 110.4(2)
O99 Cl1 O98 112.1(2)
O96 Cl1 O98 108.7(2)
O99 Cl1 O97 110.6(2)
O96 Cl1 O97 107.9(2)
O98 Cl1 O97 107.1(2)
O77 Cl2 O78A 69.5(5)
O77 Cl2 O76 121.8(4)
O78A Cl2 O76 121.1(4)
O77 Cl2 O79A 95.8(10)
O78A Cl2 O79A 124.0(10)
O76 Cl2 O79A 112.6(11)
O77 Cl2 O79 115.7(6)
O78A Cl2 O79 117.4(6)
O76 Cl2 O79 107.7(6)
O77 Cl2 O78 106.0(4)
O76 Cl2 O78 102.7(3)
O79A Cl2 O78 119.0(7)
O79 Cl2 O78 99.9(4)
O78A Cl2 O77A 98.4(6)
O76 Cl2 O77A 90.8(5)
O79A Cl2 O77A 95.5(8)
O79 Cl2 O77A 118.7(6)
O78 Cl2 O77A 132.9(5)
O89 Cl3 O88 112.8(4)
O89 Cl3 O86 113.2(4)
O88 Cl3 O86 111.0(3)
O89 Cl3 O87 112.7(4)
O88 Cl3 O87 102.9(3)
O86 Cl3 O87 103.4(3)
O89A Cl3A O86A 111.0(9)
O89A Cl3A O88A 115.6(9)
O86A Cl3A O88A 107.7(7)
O89A Cl3A O87 97.5(8)
O86A Cl3A O87 110.8(6)
O88A Cl3A O87 114.0(6)
H51W O51 H51V 116(10)
H52V O52 H52W 113(5)
H53V O53 H53W 100(4)
H54V O54 H54W 111(4)
H55V O55 H55W 103(4)

loop_
_geom_bond_atom_site_label_1
_geom_bond_atom_site_label_2
_geom_bond_distance
Ni1 O3 2.041(2)
Ni1 N1 2.104(3)
Ni1 N3 2.115(3)
Ni1 N2 2.138(3)
Ni1 O2 2.156(2)
Ni1 O1 2.176(2)
Ni1 C7 2.505(3)
Ni2 O6 2.072(3)
Ni2 O5 2.085(2)
Ni2 N5 2.102(3)
Ni2 N4 2.131(3)
Ni2 N6 2.142(3)
Ni2 O4 2.284(2)
Ni2 C8 2.517(3)
Ni3 O8 2.036(2)
Ni3 O9 2.059(2)
Ni3 N7 2.107(3)
Ni3 N8 2.111(3)
Ni3 N9 2.127(3)
O1 C7 1.275(4)
O2 C7 1.261(4)
O3 H3V 0.915(19)
O3 H3W 0.93(4)
O4 C8 1.267(4)
O5 C8 1.259(4)
O6 H6V 0.930(19)
O6 H6W 0.91(2)
O7 C9 1.273(4)
O8 C9 1.254(4)
O9 H9V 0.908(19)
O9 H9W 0.913(19)
N1 C14 1.475(4)
N1 C10 1.484(4)
N1 C15 1.485(4)
N2 C12 1.477(4)
N2 C16 1.479(4)
N2 C11 1.493(4)
N3 C17 1.483(4)
N3 C13 1.486(4)
N3 C18 1.486(4)
N4 C20 1.459(5)
N4 C25 1.471(5)
N4 C24 1.487(5)
N5 C22 1.477(4)
N5 C26 1.479(5)
N5 C21 1.496(5)
N6 C27 1.474(5)
N6 C28 1.488(5)
N6 C23 1.488(4)
N7 C35 1.470(4)
N7 C34 1.481(4)
N7 C30 1.487(5)
N8 C36 1.471(4)
N8 C32 1.480(5)
N8 C31 1.491(4)
N9 C38 1.481(4)
N9 C37 1.485(4)
N9 C33 1.487(4)
C1 C2 1.391(4)
C1 C6 1.392(4)
C1 C7 1.494(4)
C2 C3 1.398(5)
C2 H2 0.9500
C3 C4 1.395(4)
C3 C8 1.503(4)
C4 C5 1.390(4)
C4 H4 0.9500
C5 C6 1.395(4)
C5 C9 1.497(4)
C6 H6 0.9500
C10 C11 1.518(5)
C10 H10A 0.9900
C10 H10B 0.9900
C11 H11A 0.9900
C11 H11B 0.9900
C12 C13 1.517(5)
C12 H12A 0.9900
C12 H12B 0.9900
C13 H13A 0.9900
C13 H13B 0.9900
C14 H14A 0.9800
C14 H14B 0.9800
C14 H14C 0.9800
C15 H15A 0.9800
C15 H15B 0.9800
C15 H15C 0.9800
C16 H16A 0.9800
C16 H16B 0.9800
C16 H16C 0.9800
C17 H17A 0.9800
C17 H17B 0.9800
C17 H17C 0.9800
C18 H18A 0.9800
C18 H18B 0.9800
C18 H18C 0.9800
C20 C21 1.490(6)
C20 H20A 0.9900
C20 H20B 0.9900
C21 H21A 0.9900
C21 H21B 0.9900
C22 C23 1.497(5)
C22 H22A 0.9900
C22 H22B 0.9900
C23 H23A 0.9900
C23 H23B 0.9900
C24 H24A 0.9800
C24 H24B 0.9800
C24 H24C 0.9800
C25 H25A 0.9800
C25 H25B 0.9800
C25 H25C 0.9800
C26 H26A 0.9800
C26 H26B 0.9800
C26 H26C 0.9800
C27 H27A 0.9800
C27 H27B 0.9800
C27 H27C 0.9800
C28 H28A 0.9800
C28 H28B 0.9800
C28 H28C 0.9800
C30 C31 1.499(5)
C30 H30A 0.9900
C30 H30B 0.9900
C31 H31A 0.9900
C31 H31B 0.9900
C32 C33 1.508(5)
C32 H32A 0.9900
C32 H32B 0.9900
C33 H33A 0.9900
C33 H33B 0.9900
C34 H34A 0.9800
C34 H34B 0.9800
C34 H34C 0.9800
C35 H35A 0.9800
C35 H35B 0.9800
C35 H35C 0.9800
C36 H36A 0.9800
C36 H36B 0.9800
C36 H36C 0.9800
C37 H37A 0.9800
C37 H37B 0.9800
C37 H37C 0.9800
C38 H38A 0.9800
C38 H38B 0.9800
C38 H38C 0.9800
Cl1 O99 1.408(3)
Cl1 O96 1.426(3)
Cl1 O98 1.429(3)
Cl1 O97 1.444(3)
Cl2 O77 1.338(6)
Cl2 O78A 1.353(8)
Cl2 O76 1.398(3)
Cl2 O79A 1.416(12)
Cl2 O79 1.440(7)
Cl2 O78 1.544(5)
Cl2 O77A 1.573(10)
O87 Cl3 1.433(4)
O87 Cl3A 1.515(6)
Cl3 O89 1.401(6)
Cl3 O88 1.411(5)
Cl3 O86 1.425(5)
Cl3A O89A 1.348(12)
Cl3A O86A 1.414(12)
Cl3A O88A 1.435(13)
O51 H51W 0.94(2)
O51 H51V 0.94(2)
O52 H52V 0.95(2)
O52 H52W 0.95(2)
O53 H53V 1.00(2)
O53 H53W 0.99(2)
O54 H54V 0.933(19)
O54 H54W 0.92(2)
O55 H55V 0.914(19)
O55 H55W 0.909(19)

loop_
_geom_hbond_atom_site_label_D
_geom_hbond_atom_site_label_H
_geom_hbond_atom_site_label_A
_geom_hbond_site_symmetry_A
_geom_hbond_distance_DH
_geom_hbond_distance_HA
_geom_hbond_distance_DA
_geom_hbond_angle_DHA
O3 H3V O52 . 0.915(19) 1.77(2) 2.677(4) 173(4)
O3 H3W O7 3_666 0.93(4) 1.83(2) 2.742(3) 167(4)
O6 H6W O51 . 0.91(2) 1.99(4) 2.607(9) 124(4)
O6 H6V O54 3_666 0.930(19) 1.83(2) 2.745(4) 166(4)
O9 H9V O1 3_666 0.908(19) 1.85(2) 2.743(3) 166(3)
O9 H9W O55 3_666 0.913(19) 1.82(2) 2.727(3) 171(4)
O52 H52V O53 3_666 0.95(2) 2.13(5) 2.789(5) 125(4)
O53 H53W O7 . 0.99(2) 1.97(3) 2.877(4) 151(5)
O53 H53V O97 . 1.00(2) 1.96(3) 2.869(5) 151(5)
O54 H54V O2 . 0.933(19) 1.98(2) 2.902(3) 167(4)
O55 H55V O4 . 0.914(19) 1.95(2) 2.843(3) 166(4)
O55 H55W O76 3_566 0.909(19) 2.04(2) 2.934(4) 168(4)
C2 H2 O55 . 0.95 2.69 3.607(4) 162.4
C6 H6 O54 . 0.95 2.67 3.601(4) 166.4
C10 H10A O54 . 0.99 2.81 3.697(5) 149.0
C11 H11B O79 . 0.99 2.67 3.477(11) 139.1
C11 H11B O79A . 0.99 2.78 3.56(2) 135.9
C15 H15A O54 . 0.98 2.61 3.392(5) 137.0
C15 H15B O52 . 0.98 2.66 3.585(5) 158.6
C16 H16B O78 . 0.98 2.64 3.526(6) 149.9
C16 H16B O79 . 0.98 2.84 3.396(9) 116.7
C17 H17A O86A . 0.98 2.94 3.327(12) 104.7
C20 H20B O98 . 0.99 2.92 3.310(6) 104.5
C21 H21B O98 . 0.99 2.77 3.476(5) 128.3
C27 H27A O55 . 0.98 2.80 3.605(5) 140.0
C28 H28A O51 . 0.98 2.98 3.941(10) 168.8
C30 H30B O77 . 0.99 2.76 3.603(9) 143.4
C30 H30B O77A . 0.99 2.82 3.513(15) 127.9
C30 H30B O78A . 0.99 2.69 3.677(11) 175.1
C34 H34B O54 . 0.98 2.52 3.293(5) 135.9
C36 H36B O78 . 0.98 2.66 3.579(6) 157.3
C36 H36B O78A . 0.98 2.81 3.783(11) 170.8
C37 H37A O53 . 0.98 2.85 3.803(5) 164.4
C34 H34A O55 3_666 0.98 2.53 3.487(5) 165.3
C37 H37C O89 3_666 0.98 2.57 3.337(7) 135.6
C37 H37C O89A 3_666 0.98 2.57 3.417(16) 144.9
C25 H25B O88 2_655 0.98 2.57 3.518(7) 162.0
C25 H25B O88A 2_655 0.98 2.78 3.704(12) 157.1
C24 H24B O88 2_655 0.98 2.93 3.797(7) 147.6
C24 H24B O89 2_655 0.98 2.58 3.439(9) 146.3
C15 H15C O89A 4_566 0.98 2.93 3.762(15) 143.1
C14 H14A O89A 4_566 0.98 2.55 3.498(12) 162.0
C15 H15C O89 4_566 0.98 2.60 3.508(7) 154.2
C14 H14A O89 4_566 0.98 2.87 3.739(8) 148.9
C10 H10B O87 4_566 0.99 2.68 3.564(5) 148.3
C11 H11A O97 3_566 0.99 2.63 3.612(5) 171.9
C12 H12A O78 3_566 0.99 2.79 3.646(7) 145.0
C16 H16A O78 3_566 0.98 2.83 3.462(7) 122.9
C26 H26C O79 3_566 0.98 2.72 3.580(8) 146.1
C26 H26C O79A 3_566 0.98 2.45 3.276(14) 142.0
C14 H14C O96 3_566 0.98 2.74 3.423(5) 127.4
C14 H14C O97 3_566 0.98 2.86 3.754(5) 152.7
C18 H18C O76 3_566 0.98 2.95 3.809(5) 146.7
C13 H13A O97 3_566 0.99 2.70 3.562(5) 146.1
C17 H17C O98 2_545 0.98 2.57 3.411(5) 143.4
C18 H18A O98 2_545 0.98 2.88 3.634(5) 134.1
C21 H21A O96 4_575 0.99 2.87 3.836(5) 164.5
C23 H23B O96 4_575 0.99 2.84 3.832(5) 176.6
C25 H25C O53 4_575 0.98 2.61 3.452(5) 144.5
C25 H25A O96 4_575 0.98 2.44 3.314(5) 148.1
C25 H25A O99 4_575 0.98 2.94 3.464(6) 114.5
C22 H22A O86A 2 0.99 2.55 3.488(12) 157.9
C21 H21B O86A 2 0.99 2.86 3.395(13) 114.7
C26 H26A O87 2 0.98 2.49 3.405(6) 154.4
C22 H22A O87 2 0.99 2.80 3.512(5) 129.6
C28 H28C O76 1_554 0.98 2.65 3.614(5) 168.6
C35 H35C O51 1_556 0.98 2.63 3.390(9) 134.3
C30 H30A O51 1_556 0.99 2.67 3.565(9) 151.3
C33 H33B O52 2_656 0.99 2.96 3.397(5) 107.8
C33 H33B O86 2_656 0.99 2.37 3.333(6) 164.4
C35 H35A O86 2_656 0.98 2.56 3.510(6) 162.7
C35 H35A O86A 2_656 0.98 2.88 3.756(12) 149.1
C33 H33B O86A 2_656 0.99 2.82 3.689(11) 146.5
C33 H33B O88A 2_656 0.99 2.76 3.715(12) 161.5
C33 H33B O52 2_656 0.99 2.96 3.397(5) 107.8
C38 H38B O86 2_656 0.98 2.81 3.614(6) 139.8
C38 H38B O86A 2_656 0.98 2.57 3.395(10) 141.4
C31 H31B O86 2_656 0.99 2.98 3.960(7) 170.1
C31 H31B O88 2_656 0.99 2.64 3.427(6) 136.2
C31 H31B O88A 2_656 0.99 2.60 3.548(14) 160.8
C32 H32A O99 4_576 0.99 2.77 3.731(5) 164.5
C38 H38C O96 4_676 0.98 2.75 3.371(5) 121.7
